data_4110342
loop_
_publ_author_name
'Aaron D. Wilson'
'Rachel H. Newell'
'Michael J. McNevin'
'James T. Muckerman'
'M. Rakowski DuBois'
'Daniel L. DuBois'

_publ_contact_author_address '215 UCB, Boulder, CO, 80309-0215, USA'
_publ_contact_author_name 'Michael McNevin'
_publ_section_title
;
 Hydrogen Oxidation and Production Using Nickel-Based Molecular Catalysts
 with Positioned Proton Relays
;
_journal_name_full 'Journal of the American Chemical Society'
_journal_page_first 358
_journal_page_last 366
_journal_paper_doi 10.1021/ja056442y
_journal_volume 128
_journal_year 2006
_chemical_formula_sum 'C64 H94 B2 F8 N6 Ni P4'
_chemical_formula_weight 1303.66
_chemical_name_common '[Ni(P(Cy)2N(Bz)2)2](BF4)'
_chemical_name_systematic 6b
_space_group_IT_number 15
_symmetry_cell_setting monoclinic
_symmetry_space_group_name_Hall '-C 2yc'
_symmetry_space_group_name_H-M 'C 1 2/c 1'
_atom_sites_solution_hydrogens geom
_atom_sites_solution_primary direct
_atom_sites_solution_secondary difmap
_audit_creation_method SHELXL-97
_cell_angle_alpha 90.00
_cell_angle_beta 99.754(15)
_cell_angle_gamma 90.00
_cell_formula_units_Z 4
_cell_length_a 17.571(13)
_cell_length_b 16.235(11)
_cell_length_c 23.576(17)
_cell_measurement_reflns_used 7786
_cell_measurement_temperature 157(2)
_cell_measurement_theta_max 30.35
_cell_measurement_theta_min 2.31
_cell_volume 6628(8)
_computing_cell_refinement 'Bruker XSCANS'
_computing_data_collection 'Bruker XSCANS'
_computing_data_reduction 'Bruker SHELXTL'
_computing_molecular_graphics 'Bruker SHELXTL'
_computing_publication_material 'Bruker SHELXTL'
_computing_structure_refinement 'SHELXL-97 (Sheldrick, 1997)'
_computing_structure_solution 'SHELXS-97 (Sheldrick, 1990)'
_diffrn_ambient_temperature 157(2)
_diffrn_measured_fraction_theta_full 0.963
_diffrn_measured_fraction_theta_max 0.963
_diffrn_measurement_device_type 'Bruker P4'
_diffrn_measurement_method '\w scans'
_diffrn_radiation_monochromator graphite
_diffrn_radiation_source 'fine-focus sealed tube'
_diffrn_radiation_type MoK\a
_diffrn_radiation_wavelength 0.71073
_diffrn_reflns_av_R_equivalents 0.0973
_diffrn_reflns_av_sigmaI/netI 0.0864
_diffrn_reflns_limit_h_max 22
_diffrn_reflns_limit_h_min -21
_diffrn_reflns_limit_k_max 21
_diffrn_reflns_limit_k_min -11
_diffrn_reflns_limit_l_max 30
_diffrn_reflns_limit_l_min -30
_diffrn_reflns_number 22550
_diffrn_reflns_theta_full 27.48
_diffrn_reflns_theta_max 27.48
_diffrn_reflns_theta_min 1.75
_exptl_absorpt_coefficient_mu 0.455
_exptl_absorpt_correction_T_max 0.9559
_exptl_absorpt_correction_T_min 0.8043
_exptl_absorpt_correction_type multi-scan
_exptl_absorpt_process_details
;
absorption correction applied using SADABS 
(Blessing, R. H. Acta Crystallogr., Sect. A 1995, 51, 33-38)
;
_exptl_crystal_colour red
_exptl_crystal_density_diffrn 1.306
_exptl_crystal_description 'cut prism'
_exptl_crystal_F_000 2760
_exptl_crystal_size_max 0.50
_exptl_crystal_size_mid 0.36
_exptl_crystal_size_min 0.10
_refine_diff_density_max 1.211
_refine_diff_density_min -0.714
_refine_diff_density_rms 0.102
_refine_ls_extinction_method none
_refine_ls_goodness_of_fit_ref 0.962
_refine_ls_hydrogen_treatment mixed
_refine_ls_matrix_type full
_refine_ls_number_parameters 385
_refine_ls_number_reflns 7320
_refine_ls_number_restraints 0
_refine_ls_restrained_S_all 0.962
_refine_ls_R_factor_all 0.1005
_refine_ls_R_factor_gt 0.0651
_refine_ls_shift/su_max 0.000
_refine_ls_shift/su_mean 0.000
_refine_ls_structure_factor_coef Fsqd
_refine_ls_weighting_details 'calc w=1/[\s^2^(Fo^2^)+(0.1228P)^2^+0.0000P] where P=(Fo^2^+2Fc^2^)/3'
_refine_ls_weighting_scheme calc
_refine_ls_wR_factor_gt 0.1633
_refine_ls_wR_factor_ref 0.1888
_reflns_number_gt 4801
_reflns_number_total 7320
_reflns_threshold_expression >2sigma(I)
_cod_data_source_file ja056442ysi20050928_044604_2.cif
_cod_data_source_block 6b
_cod_database_code 4110342

loop_
_symmetry_equiv_pos_as_xyz
'x, y, z'
'-x, y, -z+1/2'
'x+1/2, y+1/2, z'
'-x+1/2, y+1/2, -z+1/2'
'-x, -y, -z'
'x, -y, z-1/2'
'-x+1/2, -y+1/2, -z'
'x+1/2, -y+1/2, z-1/2'

loop_
_atom_site_label
_atom_site_type_symbol
_atom_site_fract_x
_atom_site_fract_y
_atom_site_fract_z
_atom_site_U_iso_or_equiv
_atom_site_adp_type
_atom_site_occupancy
_atom_site_symmetry_multiplicity
_atom_site_calc_flag
_atom_site_refinement_flags
_atom_site_disorder_assembly
_atom_site_disorder_group
Ni1 Ni 0.0000 0.18246(3) 0.2500 0.01983(17) Uani 1 2 d S . .
P1 P 0.08762(4) 0.26847(5) 0.22798(3) 0.0215(2) Uani 1 1 d . . .
P2 P 0.09905(4) 0.09718(5) 0.26551(3) 0.02066(19) Uani 1 1 d . . .
N1 N 0.11176(14) 0.13768(16) 0.15572(10) 0.0233(5) Uani 1 1 d . . .
N2 N 0.16327(15) 0.22866(16) 0.33428(10) 0.0254(6) Uani 1 1 d . . .
N3 N -0.1052(7) -0.1528(6) 0.3260(5) 0.090(4) Uiso 0.63(2) 1 d P A 1
N3A N -0.0757(9) -0.1470(9) 0.3039(6) 0.066(6) Uiso 0.37(2) 1 d P A 2
B1 B 0.3530(3) 0.0666(4) 0.17993(19) 0.0488(12) Uani 1 1 d . . .
F1 F 0.30576(18) -0.00303(19) 0.16882(14) 0.0820(9) Uani 1 1 d . B .
F2 F 0.32123(15) 0.1157(2) 0.21719(14) 0.0864(10) Uani 1 1 d . B .
F3 F 0.4216(3) 0.0287(5) 0.2088(2) 0.0544(17) Uiso 0.618(16) 1 d P B 1
F3A F 0.4295(5) 0.0672(9) 0.1978(4) 0.062(3) Uiso 0.382(16) 1 d P B 2
F4 F 0.3530(3) 0.1033(3) 0.12862(18) 0.1414(19) Uani 1 1 d . B .
C1 C 0.14626(17) 0.2157(2) 0.17917(12) 0.0238(6) Uani 1 1 d . . .
H1A H 0.1517 0.2530 0.1469 0.033 Uiso 1 1 calc R . .
H1B H 0.1986 0.2046 0.2008 0.033 Uiso 1 1 calc R . .
C2 C 0.12999(18) 0.0695(2) 0.19753(12) 0.0250(6) Uani 1 1 d . . .
H2A H 0.1862 0.0586 0.2043 0.035 Uiso 1 1 calc R . .
H2B H 0.1031 0.0187 0.1818 0.035 Uiso 1 1 calc R . .
C3 C 0.15765(18) 0.2967(2) 0.29198(12) 0.0272(7) Uani 1 1 d . . .
H3A H 0.2088 0.3069 0.2811 0.038 Uiso 1 1 calc R . .
H3B H 0.1408 0.3478 0.3092 0.038 Uiso 1 1 calc R . .
C4 C 0.18457(17) 0.1505(2) 0.30934(12) 0.0241(6) Uani 1 1 d . . .
H4A H 0.2083 0.1135 0.3408 0.034 Uiso 1 1 calc R . .
H4B H 0.2236 0.1616 0.2845 0.034 Uiso 1 1 calc R . .
C5 C 0.05698(18) 0.3646(2) 0.18810(12) 0.0266(7) Uani 1 1 d . . .
H5 H 0.0238 0.3960 0.2111 0.037 Uiso 1 1 calc R . .
C6 C 0.1255(2) 0.4207(2) 0.18049(14) 0.0333(8) Uani 1 1 d . . .
H6A H 0.1544 0.4366 0.2187 0.047 Uiso 1 1 calc R . .
H6B H 0.1612 0.3905 0.1596 0.047 Uiso 1 1 calc R . .
C7 C 0.0955(2) 0.4982(2) 0.14654(16) 0.0431(9) Uani 1 1 d . . .
H7A H 0.0629 0.5302 0.1689 0.060 Uiso 1 1 calc R . .
H7B H 0.1398 0.5332 0.1409 0.060 Uiso 1 1 calc R . .
C8 C 0.0486(3) 0.4762(2) 0.08817(16) 0.0484(10) Uani 1 1 d . . .
H8A H 0.0291 0.5272 0.0678 0.068 Uiso 1 1 calc R . .
H8B H 0.0822 0.4477 0.0647 0.068 Uiso 1 1 calc R . .
C9 C -0.0192(2) 0.4208(3) 0.09473(16) 0.0457(10) Uani 1 1 d . . .
H9A H -0.0464 0.4047 0.0561 0.064 Uiso 1 1 calc R . .
H9B H -0.0559 0.4520 0.1141 0.064 Uiso 1 1 calc R . .
C10 C 0.00635(19) 0.3425(2) 0.12982(13) 0.0313(7) Uani 1 1 d . . .
H10A H 0.0360 0.3065 0.1075 0.044 Uiso 1 1 calc R . .
H10B H -0.0398 0.3117 0.1368 0.044 Uiso 1 1 calc R . .
C11 C 0.09305(18) 0.0007(2) 0.30684(12) 0.0250(6) Uani 1 1 d . . .
H11 H 0.0480 -0.0316 0.2866 0.035 Uiso 1 1 calc R . .
C12 C 0.07652(19) 0.0223(2) 0.36764(12) 0.0301(7) Uani 1 1 d . . .
H12A H 0.1177 0.0591 0.3872 0.042 Uiso 1 1 calc R . .
H12B H 0.0269 0.0523 0.3640 0.042 Uiso 1 1 calc R . .
C13 C 0.0727(2) -0.0552(2) 0.40436(14) 0.0397(9) Uani 1 1 d . . .
H13A H 0.0674 -0.0388 0.4439 0.056 Uiso 1 1 calc R . .
H13B H 0.0266 -0.0878 0.3880 0.056 Uiso 1 1 calc R . .
C14 C 0.1446(2) -0.1085(3) 0.40666(15) 0.0444(9) Uani 1 1 d . . .
H14A H 0.1388 -0.1593 0.4287 0.062 Uiso 1 1 calc R . .
H14B H 0.1902 -0.0781 0.4268 0.062 Uiso 1 1 calc R . .
C15 C 0.1577(2) -0.1314(2) 0.34602(15) 0.0398(8) Uani 1 1 d . . .
H15A H 0.1139 -0.1651 0.3268 0.056 Uiso 1 1 calc R . .
H15B H 0.2053 -0.1649 0.3487 0.056 Uiso 1 1 calc R . .
C16 C 0.16530(19) -0.0534(2) 0.30981(14) 0.0319(7) Uani 1 1 d . . .
H16A H 0.2115 -0.0218 0.3273 0.045 Uiso 1 1 calc R . .
H16B H 0.1719 -0.0696 0.2704 0.045 Uiso 1 1 calc R . .
C17 C 0.13974(19) 0.1147(2) 0.10133(12) 0.0296(7) Uani 1 1 d . . .
H17A H 0.1172 0.0610 0.0874 0.041 Uiso 1 1 calc R . .
H17B H 0.1966 0.1087 0.1091 0.041 Uiso 1 1 calc R . .
C18 C 0.11725(19) 0.1797(2) 0.05513(12) 0.0273(7) Uani 1 1 d . . .
C19 C 0.0417(2) 0.1835(2) 0.02443(13) 0.0340(8) Uani 1 1 d . . .
H19 H 0.0047 0.1438 0.0315 0.041 Uiso 1 1 calc R . .
C20 C 0.0205(2) 0.2449(2) -0.01635(15) 0.0409(9) Uani 1 1 d . . .
H20 H -0.0307 0.2465 -0.0371 0.049 Uiso 1 1 calc R . .
C21 C 0.0737(2) 0.3040(2) -0.02706(15) 0.0411(9) Uani 1 1 d . . .
H21 H 0.0588 0.3460 -0.0548 0.049 Uiso 1 1 calc R . .
C22 C 0.1485(2) 0.3013(2) 0.00303(14) 0.0378(8) Uani 1 1 d . . .
H22 H 0.1849 0.3417 -0.0040 0.045 Uiso 1 1 calc R . .
C23 C 0.1705(2) 0.2394(2) 0.04364(13) 0.0333(8) Uani 1 1 d . . .
H23 H 0.2221 0.2376 0.0637 0.040 Uiso 1 1 calc R . .
C24 C 0.2205(2) 0.2513(2) 0.38622(13) 0.0325(8) Uani 1 1 d . . .
H24A H 0.2064 0.3057 0.4005 0.046 Uiso 1 1 calc R . .
H24B H 0.2722 0.2565 0.3752 0.046 Uiso 1 1 calc R . .
C25 C 0.22409(19) 0.1890(2) 0.43389(12) 0.0297(7) Uani 1 1 d . . .
C26 C 0.1640(2) 0.1831(2) 0.46598(13) 0.0342(8) Uani 1 1 d . . .
H26 H 0.1211 0.2194 0.4581 0.041 Uiso 1 1 calc R . .
C27 C 0.1669(2) 0.1241(3) 0.50937(14) 0.0424(9) Uani 1 1 d . . .
H27 H 0.1259 0.1209 0.5309 0.051 Uiso 1 1 calc R . .
C28 C 0.2285(2) 0.0703(3) 0.52163(15) 0.0443(9) Uani 1 1 d . . .
H28 H 0.2297 0.0305 0.5513 0.053 Uiso 1 1 calc R . .
C29 C 0.2886(2) 0.0750(2) 0.49028(15) 0.0438(9) Uani 1 1 d . . .
H29 H 0.3310 0.0381 0.4982 0.053 Uiso 1 1 calc R . .
C30 C 0.2862(2) 0.1344(2) 0.44696(14) 0.0369(8) Uani 1 1 d . . .
H30 H 0.3277 0.1377 0.4260 0.044 Uiso 1 1 calc R . .
C31 C -0.0734(3) -0.2154(3) 0.3161(2) 0.0634(13) Uani 1 1 d . . .
C32 C -0.0447(5) -0.2969(4) 0.3174(3) 0.104(2) Uani 1 1 d . A .
H32A H 0.0103 -0.2958 0.3148 0.146 Uiso 1 1 calc R . .
H32B H -0.0729 -0.3280 0.2849 0.146 Uiso 1 1 calc R . .
H32C H -0.0516 -0.3234 0.3536 0.146 Uiso 1 1 calc R . .

loop_
_atom_site_aniso_label
_atom_site_aniso_U_11
_atom_site_aniso_U_22
_atom_site_aniso_U_33
_atom_site_aniso_U_23
_atom_site_aniso_U_13
_atom_site_aniso_U_12
Ni1 0.0254(3) 0.0125(3) 0.0229(3) 0.000 0.00763(19) 0.000
P1 0.0283(4) 0.0139(4) 0.0238(4) -0.0013(3) 0.0089(3) -0.0019(3)
P2 0.0268(4) 0.0144(4) 0.0211(3) -0.0010(3) 0.0052(3) 0.0005(3)
N1 0.0337(13) 0.0154(14) 0.0220(11) -0.0028(10) 0.0079(10) 0.0034(11)
N2 0.0346(14) 0.0178(15) 0.0232(11) -0.0036(10) 0.0037(10) 0.0006(11)
B1 0.037(2) 0.066(4) 0.044(2) -0.006(2) 0.0083(18) -0.004(2)
F1 0.079(2) 0.057(2) 0.109(2) -0.0107(17) 0.0113(17) 0.0009(17)
F2 0.0513(15) 0.096(3) 0.114(2) -0.054(2) 0.0188(15) 0.0075(16)
F4 0.141(4) 0.176(5) 0.121(3) 0.088(3) 0.061(3) 0.016(3)
C1 0.0287(15) 0.0191(17) 0.0258(14) -0.0011(12) 0.0110(11) -0.0010(13)
C2 0.0320(15) 0.0196(17) 0.0244(13) -0.0041(12) 0.0074(11) -0.0012(13)
C3 0.0353(16) 0.0170(17) 0.0303(15) -0.0045(13) 0.0086(12) -0.0033(14)
C4 0.0264(14) 0.0214(17) 0.0243(13) -0.0056(12) 0.0039(11) -0.0009(13)
C5 0.0332(16) 0.0199(17) 0.0293(15) 0.0015(13) 0.0123(12) 0.0019(13)
C6 0.0448(19) 0.0187(18) 0.0401(17) 0.0026(14) 0.0178(14) -0.0026(15)
C7 0.059(2) 0.021(2) 0.056(2) 0.0137(17) 0.0285(18) 0.0014(17)
C8 0.073(3) 0.028(2) 0.048(2) 0.0169(17) 0.0228(19) 0.014(2)
C9 0.053(2) 0.047(3) 0.0374(18) 0.0080(17) 0.0100(16) 0.015(2)
C10 0.0355(17) 0.029(2) 0.0309(15) 0.0030(14) 0.0095(13) 0.0043(15)
C11 0.0317(15) 0.0180(17) 0.0252(14) 0.0025(12) 0.0047(12) -0.0006(13)
C12 0.0356(16) 0.029(2) 0.0260(14) 0.0015(13) 0.0067(12) 0.0016(14)
C13 0.048(2) 0.040(2) 0.0315(16) 0.0106(16) 0.0080(14) -0.0056(18)
C14 0.054(2) 0.037(2) 0.0404(18) 0.0194(17) 0.0020(16) 0.0001(19)
C15 0.045(2) 0.025(2) 0.049(2) 0.0084(16) 0.0058(16) 0.0030(16)
C16 0.0368(17) 0.0210(19) 0.0385(17) 0.0033(14) 0.0080(13) 0.0037(14)
C17 0.0373(17) 0.0269(19) 0.0266(14) -0.0039(13) 0.0112(12) 0.0019(14)
C18 0.0361(17) 0.0247(19) 0.0236(13) -0.0044(13) 0.0118(12) 0.0037(14)
C19 0.0403(19) 0.034(2) 0.0299(16) -0.0031(14) 0.0123(13) -0.0018(16)
C20 0.046(2) 0.044(2) 0.0332(17) 0.0018(16) 0.0088(15) 0.0076(18)
C21 0.062(2) 0.029(2) 0.0354(17) 0.0035(15) 0.0192(16) 0.0093(18)
C22 0.055(2) 0.027(2) 0.0376(17) -0.0058(15) 0.0237(16) -0.0039(17)
C23 0.0382(17) 0.036(2) 0.0286(15) -0.0072(14) 0.0130(13) -0.0025(16)
C24 0.0377(18) 0.027(2) 0.0314(16) -0.0068(14) 0.0027(13) -0.0074(15)
C25 0.0375(17) 0.0257(19) 0.0248(14) -0.0100(13) 0.0021(12) -0.0052(14)
C26 0.0388(18) 0.033(2) 0.0302(15) -0.0076(15) 0.0036(13) 0.0003(15)
C27 0.046(2) 0.051(3) 0.0299(16) -0.0063(16) 0.0064(14) -0.0077(19)
C28 0.059(2) 0.036(2) 0.0337(17) 0.0014(16) -0.0026(16) -0.0041(19)
C29 0.049(2) 0.036(2) 0.0414(19) -0.0051(17) -0.0080(16) 0.0017(18)
C30 0.0365(17) 0.039(2) 0.0338(16) -0.0107(16) 0.0028(14) -0.0036(16)
C31 0.078(3) 0.041(3) 0.063(3) 0.008(2) -0.013(2) -0.018(3)
C32 0.174(7) 0.048(3) 0.083(4) -0.016(3) -0.001(4) 0.006(4)

loop_
_atom_type_symbol
_atom_type_description
_atom_type_scat_dispersion_real
_atom_type_scat_dispersion_imag
_atom_type_scat_source
C C 0.0033 0.0016 'International Tables Vol C Tables 4.2.6.8 and 6.1.1.4'
H H 0.0000 0.0000 'International Tables Vol C Tables 4.2.6.8 and 6.1.1.4'
B B 0.0013 0.0007 'International Tables Vol C Tables 4.2.6.8 and 6.1.1.4'
N N 0.0061 0.0033 'International Tables Vol C Tables 4.2.6.8 and 6.1.1.4'
F F 0.0171 0.0103 'International Tables Vol C Tables 4.2.6.8 and 6.1.1.4'
P P 0.1023 0.0942 'International Tables Vol C Tables 4.2.6.8 and 6.1.1.4'
Ni Ni 0.3393 1.1124 'International Tables Vol C Tables 4.2.6.8 and 6.1.1.4'

loop_
_geom_angle_atom_site_label_1
_geom_angle_atom_site_label_2
_geom_angle_atom_site_label_3
_geom_angle
_geom_angle_site_symmetry_1
_geom_angle_site_symmetry_3
P1 Ni1 P1 101.40(7) . 2
P1 Ni1 P2 157.15(3) . 2
P1 Ni1 P2 82.74(6) 2 2
P1 Ni1 P2 82.74(6) . .
P1 Ni1 P2 157.15(3) 2 .
P2 Ni1 P2 102.23(7) 2 .
C3 P1 C5 107.64(15) . .
C3 P1 C1 104.88(15) . .
C5 P1 C1 102.47(14) . .
C3 P1 Ni1 111.23(11) . .
C5 P1 Ni1 119.88(11) . .
C1 P1 Ni1 109.45(11) . .
C2 P2 C11 107.67(15) . .
C2 P2 C4 105.38(14) . .
C11 P2 C4 102.18(15) . .
C2 P2 Ni1 110.58(11) . .
C11 P2 Ni1 120.20(11) . .
C4 P2 Ni1 109.63(11) . .
C1 N1 C2 111.4(2) . .
C1 N1 C17 111.2(2) . .
C2 N1 C17 108.6(2) . .
C4 N2 C3 111.5(2) . .
C4 N2 C24 111.0(2) . .
C3 N2 C24 109.1(2) . .
F3A B1 F4 97.2(6) . .
F3A B1 F2 106.8(5) . .
F4 B1 F2 112.3(5) . .
F3A B1 F1 126.7(8) . .
F4 B1 F1 106.2(4) . .
F2 B1 F1 107.2(4) . .
F3A B1 F3 29.2(4) . .
F4 B1 F3 119.5(5) . .
F2 B1 F3 110.4(4) . .
F1 B1 F3 99.7(5) . .
N1 C1 P1 112.9(2) . .
N1 C2 P2 109.6(2) . .
N2 C3 P1 109.0(2) . .
N2 C4 P2 112.4(2) . .
C6 C5 C10 112.1(2) . .
C6 C5 P1 112.9(2) . .
C10 C5 P1 109.2(2) . .
C7 C6 C5 109.7(3) . .
C8 C7 C6 111.4(3) . .
C9 C8 C7 111.1(3) . .
C8 C9 C10 112.4(3) . .
C9 C10 C5 110.9(3) . .
C16 C11 C12 111.7(2) . .
C16 C11 P2 112.7(2) . .
C12 C11 P2 109.3(2) . .
C13 C12 C11 111.7(3) . .
C14 C13 C12 111.7(3) . .
C13 C14 C15 111.1(3) . .
C14 C15 C16 110.9(3) . .
C11 C16 C15 110.3(3) . .
N1 C17 C18 111.0(3) . .
C19 C18 C23 118.3(3) . .
C19 C18 C17 120.6(3) . .
C23 C18 C17 121.1(3) . .
C20 C19 C18 120.5(3) . .
C19 C20 C21 120.7(4) . .
C22 C21 C20 119.5(3) . .
C21 C22 C23 120.2(3) . .
C22 C23 C18 120.8(3) . .
N2 C24 C25 112.6(3) . .
C30 C25 C26 117.9(3) . .
C30 C25 C24 121.5(3) . .
C26 C25 C24 120.6(3) . .
C27 C26 C25 120.3(3) . .
C28 C27 C26 121.1(4) . .
C27 C28 C29 119.5(4) . .
C28 C29 C30 119.6(4) . .
C29 C30 C25 121.5(3) . .
N3A C31 N3 39.8(7) . .
N3A C31 C32 155.4(10) . .
N3 C31 C32 164.3(8) . .

loop_
_geom_bond_atom_site_label_1
_geom_bond_atom_site_label_2
_geom_bond_distance
_geom_bond_site_symmetry_2
Ni1 P1 2.2048(13) .
Ni1 P1 2.2048(13) 2
Ni1 P2 2.2055(14) 2
Ni1 P2 2.2055(14) .
P1 C3 1.836(3) .
P1 C5 1.854(3) .
P1 C1 1.877(3) .
P2 C2 1.834(3) .
P2 C11 1.857(3) .
P2 C4 1.884(3) .
N1 C1 1.471(4) .
N1 C2 1.481(4) .
N1 C17 1.496(4) .
N2 C4 1.473(4) .
N2 C3 1.480(4) .
N2 C24 1.493(4) .
N3 C31 1.202(12) .
N3A C31 1.146(15) .
B1 F3A 1.340(9) .
B1 F4 1.349(6) .
B1 F2 1.373(5) .
B1 F1 1.400(6) .
B1 F3 1.420(7) .
C5 C6 1.545(5) .
C5 C10 1.547(4) .
C6 C7 1.536(5) .
C7 C8 1.522(6) .
C8 C9 1.520(6) .
C9 C10 1.542(5) .
C11 C16 1.536(4) .
C11 C12 1.550(4) .
C12 C13 1.536(5) .
C13 C14 1.525(6) .
C14 C15 1.532(5) .
C15 C16 1.546(5) .
C17 C18 1.520(4) .
C18 C19 1.401(5) .
C18 C23 1.405(5) .
C19 C20 1.391(5) .
C20 C21 1.392(6) .
C21 C22 1.383(6) .
C22 C23 1.397(5) .
C24 C25 1.506(5) .
C25 C30 1.400(5) .
C25 C26 1.403(5) .
C26 C27 1.395(5) .
C27 C28 1.382(6) .
C28 C29 1.390(6) .
C29 C30 1.400(5) .
C31 C32 1.414(8) .

loop_
_geom_torsion_atom_site_label_1
_geom_torsion_atom_site_label_2
_geom_torsion_atom_site_label_3
_geom_torsion_atom_site_label_4
_geom_torsion
_geom_torsion_site_symmetry_1
P1 Ni1 P1 C3 88.38(12) 2
P2 Ni1 P1 C3 -173.18(13) 2
P2 Ni1 P1 C3 -68.83(12) .
P1 Ni1 P1 C5 -38.35(11) 2
P2 Ni1 P1 C5 60.08(15) 2
P2 Ni1 P1 C5 164.43(12) .
P1 Ni1 P1 C1 -156.19(11) 2
P2 Ni1 P1 C1 -57.76(14) 2
P2 Ni1 P1 C1 46.59(11) .
P1 Ni1 P2 C2 -69.29(11) .
P1 Ni1 P2 C2 -171.47(13) 2
P2 Ni1 P2 C2 88.06(11) 2
P1 Ni1 P2 C11 164.29(12) .
P1 Ni1 P2 C11 62.11(15) 2
P2 Ni1 P2 C11 -38.35(11) 2
P1 Ni1 P2 C4 46.47(11) .
P1 Ni1 P2 C4 -55.71(14) 2
P2 Ni1 P2 C4 -156.17(11) 2
C2 N1 C1 P1 -81.3(3) .
C17 N1 C1 P1 157.4(2) .
C3 P1 C1 N1 132.4(2) .
C5 P1 C1 N1 -115.3(2) .
Ni1 P1 C1 N1 13.0(2) .
C1 N1 C2 P2 55.4(3) .
C17 N1 C2 P2 178.3(2) .
C11 P2 C2 N1 161.8(2) .
C4 P2 C2 N1 -89.7(2) .
Ni1 P2 C2 N1 28.7(2) .
C4 N2 C3 P1 56.8(3) .
C24 N2 C3 P1 179.7(2) .
C5 P1 C3 N2 160.9(2) .
C1 P1 C3 N2 -90.5(2) .
Ni1 P1 C3 N2 27.7(2) .
C3 N2 C4 P2 -81.8(3) .
C24 N2 C4 P2 156.3(2) .
C2 P2 C4 N2 131.6(2) .
C11 P2 C4 N2 -116.0(2) .
Ni1 P2 C4 N2 12.6(2) .
C3 P1 C5 C6 47.1(2) .
C1 P1 C5 C6 -63.1(2) .
Ni1 P1 C5 C6 175.51(17) .
C3 P1 C5 C10 172.6(2) .
C1 P1 C5 C10 62.3(2) .
Ni1 P1 C5 C10 -59.1(2) .
C10 C5 C6 C7 55.4(4) .
P1 C5 C6 C7 179.3(2) .
C5 C6 C7 C8 -57.6(4) .
C6 C7 C8 C9 57.8(4) .
C7 C8 C9 C10 -55.2(4) .
C8 C9 C10 C5 52.6(4) .
C6 C5 C10 C9 -53.0(4) .
P1 C5 C10 C9 -178.9(2) .
C2 P2 C11 C16 48.4(3) .
C4 P2 C11 C16 -62.3(2) .
Ni1 P2 C11 C16 176.19(17) .
C2 P2 C11 C12 173.3(2) .
C4 P2 C11 C12 62.6(2) .
Ni1 P2 C11 C12 -58.9(2) .
C16 C11 C12 C13 -53.2(4) .
P2 C11 C12 C13 -178.7(2) .
C11 C12 C13 C14 53.3(4) .
C12 C13 C14 C15 -55.8(4) .
C13 C14 C15 C16 57.8(4) .
C12 C11 C16 C15 54.9(4) .
P2 C11 C16 C15 178.5(2) .
C14 C15 C16 C11 -57.3(4) .
C1 N1 C17 C18 -61.3(3) .
C2 N1 C17 C18 175.8(2) .
N1 C17 C18 C19 -77.8(4) .
N1 C17 C18 C23 99.7(3) .
C23 C18 C19 C20 0.1(5) .
C17 C18 C19 C20 177.6(3) .
C18 C19 C20 C21 -0.5(5) .
C19 C20 C21 C22 0.3(5) .
C20 C21 C22 C23 0.3(5) .
C21 C22 C23 C18 -0.8(5) .
C19 C18 C23 C22 0.6(5) .
C17 C18 C23 C22 -177.0(3) .
C4 N2 C24 C25 -62.4(3) .
C3 N2 C24 C25 174.4(3) .
N2 C24 C25 C30 105.8(3) .
N2 C24 C25 C26 -72.9(4) .
C30 C25 C26 C27 -0.1(5) .
C24 C25 C26 C27 178.7(3) .
C25 C26 C27 C28 -0.2(5) .
C26 C27 C28 C29 0.1(5) .
C27 C28 C29 C30 0.4(5) .
C28 C29 C30 C25 -0.7(5) .
C26 C25 C30 C29 0.5(5) .
C24 C25 C30 C29 -178.3(3) .
